data_4075442
loop_
_publ_author_name
'Gautron, Samuel'
'Lassauque, Nicolas'
'Le Berre, Carole'
'Azam, Laurent'
'Giordano, Roberto'
'Serp, Philippe'
'Laurenczy, G\'abor'
'Daran, Jean Claude'
'Duhayon, Carine'
'Thi\'ebaut, Daniel'
'Kalck, Philippe'

_publ_section_title
;
 Promoting Role of [PtI2(CO)]2in the Iridium-Catalyzed Methanol
 Carbonylation to Acetic Acid and Its Interaction with Involved Iridium
 Species
;
_journal_issue 25
_journal_name_full Organometallics
_journal_page_first 5894
_journal_paper_doi 10.1021/om060282x
_journal_volume 25
_journal_year 2006
_chemical_compound_source 'synthesis as described'
_chemical_formula_moiety 'C37 H30 I3 N O P2 Pt'
_chemical_formula_sum 'C37 H30 I3 N O P2 Pt'
_chemical_formula_weight 1142.35
_chemical_name_systematic
;
 ?
;
_space_group_IT_number 14
_symmetry_cell_setting monoclinic
_symmetry_Int_Tables_number 14
_symmetry_space_group_name_Hall '-P 2ybc'
_symmetry_space_group_name_H-M 'P 1 21/c 1'
_atom_sites_solution_hydrogens geom
_atom_sites_solution_primary direct
_atom_sites_solution_secondary difmap
_audit_creation_method SHELXL-97
_cell_angle_alpha 90.0
_cell_angle_beta 104.570(5)
_cell_angle_gamma 90.0
_cell_formula_units_Z 4
_cell_length_a 13.6476(7)
_cell_length_b 17.9405(9)
_cell_length_c 15.4626(9)
_cell_measurement_reflns_used 12287
_cell_measurement_temperature 180(2)
_cell_measurement_theta_max 30.5
_cell_measurement_theta_min 3.6
_cell_volume 3664.2(3)
_computing_cell_refinement 'CRYSALISRED 169,Oxford-Diffraction, 2001'
_computing_data_collection 'CRYSALIS 169, Oxford-Diffraction, 2001'
_computing_data_reduction 'CRYSALISRED 169,Oxford-Diffraction, 2001'
_computing_molecular_graphics 'Ortep-3 for Windows(Farrugia,1997)'
_computing_publication_material 'WinGX (Farrugia, 1999)'
_computing_structure_refinement 'SHELXL-97 (Sheldrick, 1997)'
_computing_structure_solution 'SHELXS-97 (Sheldrick, 1997)'
_diffrn_ambient_temperature 180(2)
_diffrn_measured_fraction_theta_full 0.996
_diffrn_measured_fraction_theta_max 0.997
_diffrn_measurement_device_type 'Oxford-Diffraction Xcalibur'
_diffrn_measurement_method '\w scans'
_diffrn_radiation_monochromator graphite
_diffrn_radiation_probe x-ray
_diffrn_radiation_source 'fine-focus sealed tube'
_diffrn_radiation_type MoK\a
_diffrn_radiation_wavelength 0.71073
_diffrn_reflns_av_R_equivalents 0.0302
_diffrn_reflns_av_sigmaI/netI 0.0226
_diffrn_reflns_limit_h_max 16
_diffrn_reflns_limit_h_min -16
_diffrn_reflns_limit_k_max 22
_diffrn_reflns_limit_k_min -22
_diffrn_reflns_limit_l_max 19
_diffrn_reflns_limit_l_min -13
_diffrn_reflns_number 22953
_diffrn_reflns_theta_full 26.32
_diffrn_reflns_theta_max 26.32
_diffrn_reflns_theta_min 3.66
_diffrn_standards_decay_% 0.1
_diffrn_standards_interval_count 0
_diffrn_standards_interval_time 0
_diffrn_standards_number 0
_exptl_absorpt_coefficient_mu 6.474
_exptl_absorpt_correction_T_max 0.32816
_exptl_absorpt_correction_T_min 0.10611
_exptl_absorpt_correction_type numerical
_exptl_absorpt_process_details 'CRYSALISRED 169'
_exptl_crystal_colour orange
_exptl_crystal_density_diffrn 2.071
_exptl_crystal_density_method 'not measured'
_exptl_crystal_description prism
_exptl_crystal_F_000 2136
_exptl_crystal_size_max 0.47
_exptl_crystal_size_mid 0.34
_exptl_crystal_size_min 0.2
_refine_diff_density_max 1.395
_refine_diff_density_min -1.420
_refine_diff_density_rms 0.139
_refine_ls_extinction_method none
_refine_ls_goodness_of_fit_ref 1.091
_refine_ls_hydrogen_treatment constr
_refine_ls_matrix_type full
_refine_ls_number_parameters 406
_refine_ls_number_reflns 7474
_refine_ls_number_restraints 0
_refine_ls_restrained_S_all 1.091
_refine_ls_R_factor_all 0.0384
_refine_ls_R_factor_gt 0.0345
_refine_ls_shift/su_max 0.001
_refine_ls_shift/su_mean 0.000
_refine_ls_structure_factor_coef Fsqd
_refine_ls_weighting_details 'calc w=1/[\s^2^(Fo^2^)+(0.0256P)^2^+18.4465P] where P=(Fo^2^+2Fc^2^)/3'
_refine_ls_weighting_scheme calc
_refine_ls_wR_factor_gt 0.0741
_refine_ls_wR_factor_ref 0.0766
_reflns_number_gt 6788
_reflns_number_total 7474
_reflns_threshold_expression >2\s(I)
_cod_data_source_file om060282xsi20060330_113529.cif
_cod_data_source_block 9-PPN
_cod_database_code 4075442

loop_
_symmetry_equiv_pos_as_xyz
'x, y, z'
'-x, y+1/2, -z+1/2'
'-x, -y, -z'
'x, -y-1/2, z-1/2'

loop_
_atom_site_label
_atom_site_type_symbol
_atom_site_fract_x
_atom_site_fract_y
_atom_site_fract_z
_atom_site_U_iso_or_equiv
_atom_site_adp_type
_atom_site_occupancy
_atom_site_symmetry_multiplicity
_atom_site_calc_flag
_atom_site_refinement_flags
Pt1 Pt -0.137123(14) 0.167103(11) 0.653886(13) 0.02719(6) Uani 1 1 d .
I1 I -0.14401(3) 0.25433(2) 0.78711(3) 0.04006(10) Uani 1 1 d .
I2 I -0.30218(3) 0.09732(2) 0.66293(3) 0.04647(11) Uani 1 1 d .
I3 I -0.12054(3) 0.08577(3) 0.51807(3) 0.05025(12) Uani 1 1 d .
C1 C -0.0211(4) 0.2151(3) 0.6486(4) 0.0369(12) Uani 1 1 d .
O1 O 0.0523(3) 0.2437(3) 0.6459(3) 0.0486(11) Uani 1 1 d .
P1 P 0.22736(8) 0.13636(6) 0.96469(7) 0.0179(2) Uani 1 1 d .
P2 P 0.43032(8) 0.17714(6) 1.07423(7) 0.0177(2) Uani 1 1 d .
N1 N 0.3354(3) 0.1267(2) 1.0315(3) 0.0210(8) Uani 1 1 d .
C111 C 0.1306(3) 0.1108(3) 1.0190(3) 0.0222(9) Uani 1 1 d .
C112 C 0.0305(4) 0.1250(3) 0.9778(4) 0.0329(11) Uani 1 1 d .
H112 H 0.0134 0.1504 0.9237 0.040 Uiso 1 1 calc R
C113 C -0.0451(4) 0.1014(3) 1.0174(5) 0.0438(15) Uani 1 1 d .
H113 H -0.1127 0.1105 0.9894 0.053 Uiso 1 1 calc R
C114 C -0.0197(5) 0.0643(4) 1.0980(5) 0.0471(16) Uani 1 1 d .
H114 H -0.0700 0.0499 1.1254 0.057 Uiso 1 1 calc R
C115 C 0.0798(5) 0.0489(4) 1.1376(4) 0.0470(16) Uani 1 1 d .
H115 H 0.0968 0.0223 1.1909 0.056 Uiso 1 1 calc R
C116 C 0.1549(4) 0.0726(3) 1.0989(3) 0.0316(11) Uani 1 1 d .
H116 H 0.2223 0.0628 1.1269 0.038 Uiso 1 1 calc R
C121 C 0.2150(3) 0.0724(2) 0.8728(3) 0.0192(9) Uani 1 1 d .
C122 C 0.2799(4) 0.0118(3) 0.8803(3) 0.0244(10) Uani 1 1 d .
H122 H 0.3320 0.0056 0.9317 0.029 Uiso 1 1 calc R
C123 C 0.2668(4) -0.0393(3) 0.8111(4) 0.0331(11) Uani 1 1 d .
H123 H 0.3107 -0.0796 0.8160 0.040 Uiso 1 1 calc R
C124 C 0.1892(5) -0.0307(3) 0.7351(3) 0.0347(12) Uani 1 1 d .
H124 H 0.1811 -0.0648 0.6886 0.042 Uiso 1 1 calc R
C125 C 0.1232(4) 0.0290(3) 0.7282(3) 0.0369(13) Uani 1 1 d .
H125 H 0.0702 0.0343 0.6772 0.044 Uiso 1 1 calc R
C126 C 0.1355(4) 0.0805(3) 0.7963(3) 0.0290(11) Uani 1 1 d .
H126 H 0.0911 0.1205 0.7912 0.035 Uiso 1 1 calc R
C131 C 0.2006(4) 0.2280(3) 0.9179(3) 0.0257(10) Uani 1 1 d .
C132 C 0.1484(4) 0.2795(3) 0.9561(4) 0.0376(13) Uani 1 1 d .
H132 H 0.1209 0.2656 1.0030 0.045 Uiso 1 1 calc R
C133 C 0.1375(5) 0.3522(3) 0.9238(5) 0.0493(17) Uani 1 1 d .
H133 H 0.1020 0.3869 0.9487 0.059 Uiso 1 1 calc R
C134 C 0.1786(6) 0.3728(3) 0.8559(4) 0.058(2) Uani 1 1 d .
H134 H 0.1714 0.4217 0.8352 0.070 Uiso 1 1 calc R
C135 C 0.2304(7) 0.3224(3) 0.8175(4) 0.062(2) Uani 1 1 d .
H135 H 0.2579 0.3370 0.7709 0.075 Uiso 1 1 calc R
C136 C 0.2418(5) 0.2498(3) 0.8480(4) 0.0405(14) Uani 1 1 d .
H136 H 0.2768 0.2155 0.8220 0.049 Uiso 1 1 calc R
C211 C 0.4837(3) 0.1460(3) 1.1868(3) 0.0208(9) Uani 1 1 d .
C212 C 0.5514(4) 0.1905(3) 1.2477(3) 0.0283(10) Uani 1 1 d .
H212 H 0.5697 0.2371 1.2305 0.034 Uiso 1 1 calc R
C213 C 0.5911(5) 0.1654(3) 1.3336(3) 0.0356(12) Uani 1 1 d .
H213 H 0.6372 0.1948 1.3739 0.043 Uiso 1 1 calc R
C214 C 0.5630(4) 0.0968(3) 1.3605(3) 0.0343(12) Uani 1 1 d .
H214 H 0.5887 0.0808 1.4190 0.041 Uiso 1 1 calc R
C215 C 0.4969(4) 0.0522(3) 1.3003(4) 0.0370(13) Uani 1 1 d .
H215 H 0.4789 0.0057 1.3179 0.044 Uiso 1 1 calc R
C216 C 0.4571(4) 0.0766(3) 1.2132(3) 0.0282(10) Uani 1 1 d .
H216 H 0.4125 0.0464 1.1727 0.034 Uiso 1 1 calc R
C221 C 0.5250(3) 0.1689(2) 1.0120(3) 0.0202(9) Uani 1 1 d .
C222 C 0.6229(4) 0.1955(3) 1.0460(3) 0.0285(10) Uani 1 1 d .
H222 H 0.6402 0.2192 1.1012 0.034 Uiso 1 1 calc R
C223 C 0.6942(4) 0.1864(3) 0.9974(4) 0.0315(11) Uani 1 1 d .
H223 H 0.7595 0.2045 1.0200 0.038 Uiso 1 1 calc R
C224 C 0.6696(4) 0.1508(3) 0.9157(3) 0.0309(11) Uani 1 1 d .
H224 H 0.7188 0.1436 0.8844 0.037 Uiso 1 1 calc R
C225 C 0.5727(4) 0.1260(3) 0.8806(3) 0.0320(11) Uani 1 1 d .
H225 H 0.5554 0.1040 0.8243 0.038 Uiso 1 1 calc R
C226 C 0.5005(4) 0.1338(3) 0.9292(3) 0.0276(10) Uani 1 1 d .
H226 H 0.4354 0.1155 0.9062 0.033 Uiso 1 1 calc R
C231 C 0.4019(3) 0.2740(3) 1.0835(3) 0.0213(9) Uani 1 1 d .
C232 C 0.3518(5) 0.2940(3) 1.1478(4) 0.0406(14) Uani 1 1 d .
H232 H 0.3399 0.2586 1.1878 0.049 Uiso 1 1 calc R
C233 C 0.3197(5) 0.3667(3) 1.1524(4) 0.0477(16) Uani 1 1 d .
H233 H 0.2870 0.3802 1.1961 0.057 Uiso 1 1 calc R
C234 C 0.3359(4) 0.4189(3) 1.0925(4) 0.0386(13) Uani 1 1 d .
H234 H 0.3125 0.4674 1.0946 0.046 Uiso 1 1 calc R
C235 C 0.3866(4) 0.3996(3) 1.0298(4) 0.0401(13) Uani 1 1 d .
H235 H 0.3976 0.4354 0.9897 0.048 Uiso 1 1 calc R
C236 C 0.4218(4) 0.3273(3) 1.0252(4) 0.0299(11) Uani 1 1 d .
H236 H 0.4580 0.3149 0.9837 0.036 Uiso 1 1 calc R

loop_
_atom_site_aniso_label
_atom_site_aniso_U_11
_atom_site_aniso_U_22
_atom_site_aniso_U_33
_atom_site_aniso_U_23
_atom_site_aniso_U_13
_atom_site_aniso_U_12
Pt1 0.02530(10) 0.02681(10) 0.02704(10) 0.00343(7) 0.00208(7) 0.00236(7)
I1 0.0440(2) 0.03336(19) 0.0416(2) -0.00559(15) 0.00846(16) 0.00134(15)
I2 0.0382(2) 0.0464(2) 0.0573(2) -0.00915(19) 0.01664(18) -0.01268(17)
I3 0.0503(2) 0.0655(3) 0.0339(2) -0.01491(19) 0.00852(17) -0.0011(2)
C1 0.038(3) 0.042(3) 0.029(3) 0.007(2) 0.007(2) 0.000(3)
O1 0.047(3) 0.058(3) 0.042(2) 0.003(2) 0.014(2) -0.012(2)
P1 0.0181(5) 0.0164(5) 0.0196(5) 0.0011(4) 0.0053(4) -0.0006(4)
P2 0.0178(5) 0.0170(5) 0.0187(5) -0.0018(4) 0.0056(4) -0.0010(4)
N1 0.0190(19) 0.0176(18) 0.0257(19) 0.0005(15) 0.0042(16) -0.0026(15)
C111 0.020(2) 0.021(2) 0.028(2) -0.0050(18) 0.0086(18) -0.0028(17)
C112 0.022(2) 0.036(3) 0.041(3) 0.001(2) 0.009(2) 0.002(2)
C113 0.025(3) 0.045(3) 0.067(4) -0.013(3) 0.022(3) -0.001(2)
C114 0.047(4) 0.046(3) 0.059(4) -0.018(3) 0.034(3) -0.023(3)
C115 0.052(4) 0.058(4) 0.034(3) 0.000(3) 0.016(3) -0.025(3)
C116 0.031(3) 0.037(3) 0.026(2) -0.003(2) 0.006(2) -0.012(2)
C121 0.023(2) 0.017(2) 0.020(2) 0.0017(17) 0.0088(17) -0.0042(17)
C122 0.025(2) 0.026(2) 0.022(2) -0.0011(19) 0.0040(18) -0.0019(19)
C123 0.040(3) 0.026(3) 0.036(3) -0.004(2) 0.015(2) 0.003(2)
C124 0.052(3) 0.029(3) 0.024(2) -0.004(2) 0.011(2) -0.008(2)
C125 0.045(3) 0.039(3) 0.022(2) 0.003(2) -0.002(2) -0.010(2)
C126 0.032(3) 0.025(2) 0.026(2) 0.004(2) 0.000(2) 0.002(2)
C131 0.026(2) 0.020(2) 0.027(2) 0.0026(19) -0.0012(19) -0.0017(18)
C132 0.036(3) 0.026(3) 0.054(4) 0.001(2) 0.016(3) 0.002(2)
C133 0.038(3) 0.026(3) 0.075(5) 0.001(3) -0.002(3) 0.010(2)
C134 0.094(6) 0.023(3) 0.045(4) 0.010(3) -0.007(4) -0.001(3)
C135 0.124(7) 0.028(3) 0.035(3) 0.008(3) 0.021(4) -0.009(4)
C136 0.071(4) 0.028(3) 0.026(3) 0.004(2) 0.017(3) -0.005(3)
C211 0.022(2) 0.022(2) 0.018(2) -0.0005(17) 0.0049(17) 0.0007(18)
C212 0.038(3) 0.023(2) 0.023(2) -0.0032(19) 0.006(2) -0.003(2)
C213 0.047(3) 0.036(3) 0.020(2) -0.009(2) 0.001(2) -0.001(2)
C214 0.038(3) 0.039(3) 0.024(2) 0.007(2) 0.005(2) 0.010(2)
C215 0.034(3) 0.033(3) 0.041(3) 0.017(2) 0.004(2) -0.001(2)
C216 0.024(2) 0.022(2) 0.035(3) 0.003(2) 0.002(2) -0.0033(19)
C221 0.021(2) 0.020(2) 0.021(2) -0.0011(17) 0.0079(18) -0.0016(17)
C222 0.024(2) 0.033(3) 0.028(2) -0.005(2) 0.008(2) -0.005(2)
C223 0.019(2) 0.038(3) 0.038(3) -0.002(2) 0.007(2) -0.002(2)
C224 0.029(3) 0.036(3) 0.033(3) 0.002(2) 0.018(2) 0.006(2)
C225 0.035(3) 0.035(3) 0.029(3) -0.011(2) 0.014(2) -0.002(2)
C226 0.023(2) 0.034(3) 0.027(2) -0.008(2) 0.009(2) -0.009(2)
C231 0.021(2) 0.020(2) 0.022(2) -0.0053(18) 0.0038(18) 0.0005(17)
C232 0.063(4) 0.030(3) 0.037(3) 0.006(2) 0.028(3) 0.015(3)
C233 0.065(4) 0.037(3) 0.046(3) -0.007(3) 0.023(3) 0.020(3)
C234 0.035(3) 0.022(3) 0.055(4) -0.006(2) 0.005(3) 0.008(2)
C235 0.039(3) 0.024(3) 0.058(4) 0.008(2) 0.014(3) -0.004(2)
C236 0.028(3) 0.023(2) 0.041(3) 0.000(2) 0.011(2) -0.001(2)

loop_
_atom_type_symbol
_atom_type_description
_atom_type_scat_dispersion_real
_atom_type_scat_dispersion_imag
_atom_type_scat_source
C C 0.0033 0.0016 'International Tables Vol C Tables 4.2.6.8 and 6.1.1.4'
H H 0.0000 0.0000 'International Tables Vol C Tables 4.2.6.8 and 6.1.1.4'
O O 0.0106 0.0060 'International Tables Vol C Tables 4.2.6.8 and 6.1.1.4'
I I -0.4742 1.8119 'International Tables Vol C Tables 4.2.6.8 and 6.1.1.4'
Pt Pt -1.7033 8.3905 'International Tables Vol C Tables 4.2.6.8 and 6.1.1.4'
P P 0.1023 0.0942 'International Tables Vol C Tables 4.2.6.8 and 6.1.1.4'
N N 0.0061 0.0033 'International Tables Vol C Tables 4.2.6.8 and 6.1.1.4'

loop_
_geom_angle_atom_site_label_1
_geom_angle_atom_site_label_2
_geom_angle_atom_site_label_3
_geom_angle
C1 Pt1 I1 87.54(18)
C1 Pt1 I2 179.33(18)
I1 Pt1 I2 92.402(15)
C1 Pt1 I3 88.57(18)
I1 Pt1 I3 176.017(16)
I2 Pt1 I3 91.494(16)
O1 C1 Pt1 178.6(6)
N1 P1 C111 110.0(2)
N1 P1 C131 115.1(2)
C111 P1 C131 108.9(2)
N1 P1 C121 109.4(2)
C111 P1 C121 105.8(2)
C131 P1 C121 107.3(2)
N1 P2 C231 114.6(2)
N1 P2 C211 108.5(2)
C231 P2 C211 105.5(2)
N1 P2 C221 110.6(2)
C231 P2 C221 108.8(2)
C211 P2 C221 108.7(2)
P2 N1 P1 137.8(3)
C112 C111 C116 119.5(5)
C112 C111 P1 119.9(4)
C116 C111 P1 120.5(4)
C111 C112 C113 119.9(5)
C114 C113 C112 120.0(6)
C115 C114 C113 119.8(5)
C114 C115 C116 120.4(6)
C115 C116 C111 120.4(5)
C122 C121 C126 119.7(4)
C122 C121 P1 120.1(3)
C126 C121 P1 120.0(4)
C123 C122 C121 119.9(5)
C124 C123 C122 120.3(5)
C123 C124 C125 119.9(5)
C126 C125 C124 120.4(5)
C125 C126 C121 119.8(5)
C132 C131 C136 119.7(5)
C132 C131 P1 120.9(4)
C136 C131 P1 119.2(4)
C131 C132 C133 119.4(6)
C134 C133 C132 120.4(6)
C133 C134 C135 120.8(6)
C134 C135 C136 120.0(6)
C135 C136 C131 119.8(6)
C216 C211 C212 119.6(4)
C216 C211 P2 119.4(4)
C212 C211 P2 121.0(4)
C213 C212 C211 119.8(5)
C212 C213 C214 120.6(5)
C215 C214 C213 119.8(5)
C214 C215 C216 120.1(5)
C211 C216 C215 120.0(5)
C226 C221 C222 119.3(4)
C226 C221 P2 119.4(3)
C222 C221 P2 121.3(4)
C223 C222 C221 119.7(5)
C224 C223 C222 120.7(5)
C225 C224 C223 120.0(5)
C224 C225 C226 119.9(5)
C225 C226 C221 120.4(5)
C232 C231 C236 119.9(5)
C232 C231 P2 117.6(4)
C236 C231 P2 122.3(4)
C233 C232 C231 120.1(5)
C234 C233 C232 120.1(5)
C235 C234 C233 120.1(5)
C234 C235 C236 120.9(5)
C231 C236 C235 118.9(5)

loop_
_geom_bond_atom_site_label_1
_geom_bond_atom_site_label_2
_geom_bond_distance
Pt1 C1 1.822(6)
Pt1 I1 2.6068(4)
Pt1 I2 2.6110(4)
Pt1 I3 2.6127(5)
C1 O1 1.135(7)
P1 N1 1.583(4)
P1 C111 1.793(5)
P1 C131 1.797(5)
P1 C121 1.800(4)
P2 N1 1.581(4)
P2 C231 1.794(5)
P2 C211 1.799(5)
P2 C221 1.801(5)
C111 C112 1.379(7)
C111 C116 1.380(7)
C112 C113 1.390(8)
C113 C114 1.377(10)
C114 C115 1.371(9)
C115 C116 1.376(8)
C121 C122 1.389(6)
C121 C126 1.398(6)
C122 C123 1.385(7)
C123 C124 1.379(8)
C124 C125 1.386(8)
C125 C126 1.378(7)
C131 C132 1.386(7)
C131 C136 1.393(7)
C132 C133 1.392(8)
C133 C134 1.359(10)
C134 C135 1.372(11)
C135 C136 1.381(8)
C211 C216 1.388(6)
C211 C212 1.391(7)
C212 C213 1.379(7)
C213 C214 1.383(8)
C214 C215 1.376(8)
C215 C216 1.390(7)
C221 C226 1.389(6)
C221 C222 1.391(6)
C222 C223 1.382(7)
C223 C224 1.379(7)
C224 C225 1.370(8)
C225 C226 1.388(7)
C231 C232 1.387(7)
C231 C236 1.388(7)
C232 C233 1.382(8)
C233 C234 1.375(9)
C234 C235 1.369(8)
C235 C236 1.392(7)
